data_4064538
loop_
_publ_author_name
'Tauchert, Michael E.'
'Warth, Daniel C. M.'
'Braun, Sebastian M.'
'Gruber, Irene'
'Ziesak, Alexandra'
'Rominger, Frank'
'Hofmann, Peter'

_publ_section_title
;
 Highly Efficient Nickel-Catalyzed 2-Methyl-3-butenenitrile Isomerization:
 Applications and Mechanistic Studies Employing the TTP Ligand Family
;
_journal_issue 10
_journal_name_full Organometallics
_journal_page_first 2790
_journal_paper_doi 10.1021/om200164f
_journal_volume 30
_journal_year 2011
_chemical_formula_sum 'C41 H32 Cl2 P2'
_chemical_formula_weight 657.51
_chemical_name_common 'Rucaphos, 4 in manuscript'
_chemical_name_systematic
; 
 ? 
;
_space_group_IT_number 11
_symmetry_cell_setting monoclinic
_symmetry_space_group_name_Hall '-P 2yb'
_symmetry_space_group_name_H-M 'P 1 21/m 1'
_atom_sites_solution_hydrogens geom
_atom_sites_solution_primary direct
_atom_sites_solution_secondary difmap
_audit_creation_method SHELXL-97
_cell_angle_alpha 90.00
_cell_angle_beta 108.535(1)
_cell_angle_gamma 90.00
_cell_formula_units_Z 2
_cell_length_a 8.6175(1)
_cell_length_b 21.0066(3)
_cell_length_c 9.9016(1)
_cell_measurement_reflns_used 6896
_cell_measurement_temperature 200(2)
_cell_volume 1699.46(4)
_computing_cell_refinement 'Bruker SMART'
_computing_data_collection 'Bruker SMART'
_computing_data_reduction 'Bruker SHELXTL'
_computing_molecular_graphics 'Bruker SHELXTL'
_computing_publication_material 'Bruker SHELXTL'
_computing_structure_refinement 'SHELXL-97 (Sheldrick, 2008)'
_computing_structure_solution 'SHELXS-97 (Sheldrick, 2008)'
_diffrn_ambient_temperature 200(2)
_diffrn_measured_fraction_theta_full 0.997
_diffrn_measured_fraction_theta_max 0.997
_diffrn_measurement_device_type 'CCD area detector'
_diffrn_measurement_method 'omega scans'
_diffrn_radiation_monochromator graphite
_diffrn_radiation_source 'fine-focus sealed tube'
_diffrn_radiation_type MoK\a
_diffrn_radiation_wavelength 0.71073
_diffrn_reflns_av_R_equivalents 0.0361
_diffrn_reflns_av_sigmaI/netI 0.0253
_diffrn_reflns_limit_h_max 10
_diffrn_reflns_limit_h_min -10
_diffrn_reflns_limit_k_max 24
_diffrn_reflns_limit_k_min -24
_diffrn_reflns_limit_l_max 11
_diffrn_reflns_limit_l_min -11
_diffrn_reflns_number 15091
_diffrn_reflns_theta_full 25.03
_diffrn_reflns_theta_max 25.03
_diffrn_reflns_theta_min 1.94
_exptl_absorpt_coefficient_mu 0.314
_exptl_absorpt_correction_T_max 0.98
_exptl_absorpt_correction_T_min 0.78
_exptl_absorpt_correction_type multi-scan
_exptl_absorpt_process_details
;
Sheldrick, G. M. (2008). <i>SADABS</i>. University of G\"ottingen, Germany.
;
_exptl_crystal_colour colorless
_exptl_crystal_density_diffrn 1.285
_exptl_crystal_density_method 'not measured'
_exptl_crystal_description polyhedron
_exptl_crystal_F_000 684
_exptl_crystal_size_max .50
_exptl_crystal_size_mid .20
_exptl_crystal_size_min .14
_refine_diff_density_max 0.662
_refine_diff_density_min -0.434
_refine_diff_density_rms 0.053
_refine_ls_extinction_method none
_refine_ls_goodness_of_fit_ref 1.020
_refine_ls_hydrogen_treatment mixed
_refine_ls_matrix_type full
_refine_ls_number_parameters 242
_refine_ls_number_reflns 3080
_refine_ls_number_restraints 3
_refine_ls_restrained_S_all 1.038
_refine_ls_R_factor_all 0.0645
_refine_ls_R_factor_gt 0.0488
_refine_ls_shift/su_max 0.000
_refine_ls_shift/su_mean 0.000
_refine_ls_structure_factor_coef Fsqd
_refine_ls_weighting_details 'calc w=1/[\s^2^(Fo^2^)+(0.0448P)^2^+2.0276P] where P=(Fo^2^+2Fc^2^)/3'
_refine_ls_weighting_scheme calc
_refine_ls_wR_factor_gt 0.1124
_refine_ls_wR_factor_ref 0.1232
_reflns_number_gt 2477
_reflns_number_total 3080
_reflns_threshold_expression >2sigma(I)
_cod_data_source_file om200164f_si_002.cif
_cod_data_source_block dw15
_cod_depositor_comments
;
The following automatic conversions were performed:

'_symmetry_cell_setting' value 'Monoclinic' changed to 'monoclinic'
according to /home/saulius/struct/CIF-dictionaries/cif_core.dic
dictionary named 'cif_core.dic' version 2.4.1 from 2010-06-29.

Automatic conversion script
Id: cif_fix_values 1715 2011-07-08 13:25:40Z adriana 
;
_cod_original_sg_symbol_H-M P2(1)/m
_cod_database_code 4064538

loop_
_symmetry_equiv_pos_as_xyz
'x, y, z'
'-x, y+1/2, -z'
'-x, -y, -z'
'x, -y-1/2, z'

loop_
_atom_site_label
_atom_site_type_symbol
_atom_site_fract_x
_atom_site_fract_y
_atom_site_fract_z
_atom_site_U_iso_or_equiv
_atom_site_adp_type
_atom_site_occupancy
_atom_site_symmetry_multiplicity
_atom_site_calc_flag
_atom_site_refinement_flags
_atom_site_disorder_assembly
_atom_site_disorder_group
P1 P 0.14376(8) 0.36058(3) 0.38454(7) 0.03042(19) Uani 1 1 d . . .
C1 C -0.0808(3) 0.36210(11) 0.3382(2) 0.0288(5) Uani 1 1 d . . .
C2 C -0.1788(3) 0.41291(12) 0.2692(3) 0.0359(6) Uani 1 1 d . . .
H2 H -0.1289 0.4492 0.2432 0.043 Uiso 1 1 calc R . .
C3 C -0.3472(3) 0.41139(13) 0.2380(3) 0.0410(6) Uani 1 1 d . . .
H3 H -0.4116 0.4463 0.1898 0.049 Uiso 1 1 calc R . .
C4 C -0.4225(3) 0.35928(13) 0.2765(3) 0.0383(6) Uani 1 1 d . . .
H4 H -0.5379 0.3586 0.2564 0.046 Uiso 1 1 calc R . .
C9 C -0.0753(4) 0.2500 0.4534(3) 0.0272(7) Uani 1 2 d S . .
H9 H 0.045(4) 0.2500 0.473(3) 0.013(7) Uiso 1 2 d S . .
C10 C -0.3879(4) 0.2500 0.4026(4) 0.0356(8) Uani 1 2 d S . .
H10 H -0.501(5) 0.2500 0.381(4) 0.036(10) Uiso 1 2 d S . .
C11 C -0.2999(5) 0.2500 0.5662(4) 0.0402(9) Uani 1 2 d S . .
H11 H -0.333(3) 0.2871(13) 0.608(3) 0.052(8) Uiso 1 1 d . . .
C12 C -0.1130(4) 0.2500 0.5979(4) 0.0345(8) Uani 1 2 d S . .
H12 H -0.064(3) 0.2878(12) 0.652(3) 0.038(7) Uiso 1 1 d . . .
C17 C -0.1580(3) 0.30886(11) 0.3736(2) 0.0273(5) Uani 1 1 d . . .
C18 C -0.3278(3) 0.30828(12) 0.3448(2) 0.0314(5) Uani 1 1 d . . .
C21 C 0.2011(3) 0.36879(11) 0.5786(3) 0.0316(5) Uani 1 1 d . . .
C22 C 0.1103(3) 0.40377(13) 0.6463(3) 0.0406(6) Uani 1 1 d . . .
H22 H 0.0147 0.4256 0.5908 0.049 Uiso 1 1 calc R . .
C23 C 0.1570(4) 0.40723(15) 0.7928(3) 0.0527(8) Uani 1 1 d . . .
H23 H 0.0936 0.4313 0.8374 0.063 Uiso 1 1 calc R . .
C24 C 0.2939(5) 0.37621(18) 0.8739(3) 0.0649(10) Uani 1 1 d . . .
H24 H 0.3259 0.3789 0.9749 0.078 Uiso 1 1 calc R . .
C25 C 0.3855(4) 0.34116(19) 0.8100(4) 0.0698(11) Uani 1 1 d . . .
H25 H 0.4808 0.3195 0.8668 0.084 Uiso 1 1 calc R . .
C26 C 0.3391(3) 0.33719(15) 0.6619(3) 0.0492(7) Uani 1 1 d . . .
H26 H 0.4026 0.3127 0.6181 0.059 Uiso 1 1 calc R . .
C27 C 0.1929(3) 0.43933(12) 0.3282(3) 0.0329(6) Uani 1 1 d . . .
C28 C 0.1706(4) 0.44843(14) 0.1842(3) 0.0450(7) Uani 1 1 d . . .
H28 H 0.1220 0.4156 0.1182 0.054 Uiso 1 1 calc R . .
C29 C 0.2179(4) 0.50444(15) 0.1355(3) 0.0549(8) Uani 1 1 d . . .
H29 H 0.1996 0.5103 0.0365 0.066 Uiso 1 1 calc R . .
C30 C 0.2915(4) 0.55178(15) 0.2303(3) 0.0559(8) Uani 1 1 d . . .
H30 H 0.3262 0.5900 0.1972 0.067 Uiso 1 1 calc R . .
C31 C 0.3147(4) 0.54362(14) 0.3731(3) 0.0514(8) Uani 1 1 d . . .
H31 H 0.3643 0.5765 0.4385 0.062 Uiso 1 1 calc R . .
C32 C 0.2661(3) 0.48772(12) 0.4220(3) 0.0394(6) Uani 1 1 d . . .
H32 H 0.2831 0.4825 0.5209 0.047 Uiso 1 1 calc R . .
C50 C -0.0506(11) 0.2500 1.0706(7) 0.111(3) Uani 1 2 d S . .
Cl1 Cl -0.1218(3) 0.31695(8) 0.96490(17) 0.0883(10) Uani 0.577(4) 1 d PD A 1
Cl2 Cl 0.1438(9) 0.2500 1.0229(8) 0.142(5) Uani 0.166(4) 1 d PD A 2
Cl3 Cl 0.0418(15) 0.2054(6) 0.9824(12) 0.119(4) Uiso 0.149(4) 1 d PD . 3
Cl4 Cl -0.2091(12) 0.2759(5) 0.9655(10) 0.114(4) Uiso 0.149(4) 1 d PD . 3

loop_
_atom_site_aniso_label
_atom_site_aniso_U_11
_atom_site_aniso_U_22
_atom_site_aniso_U_33
_atom_site_aniso_U_23
_atom_site_aniso_U_13
_atom_site_aniso_U_12
P1 0.0315(3) 0.0273(3) 0.0354(4) -0.0040(3) 0.0149(3) 0.0000(3)
C1 0.0314(12) 0.0305(12) 0.0242(12) -0.0050(10) 0.0084(10) 0.0004(10)
C2 0.0430(14) 0.0313(13) 0.0315(13) 0.0002(11) 0.0092(11) 0.0041(11)
C3 0.0406(15) 0.0388(15) 0.0378(15) 0.0026(12) 0.0041(12) 0.0124(12)
C4 0.0282(12) 0.0463(16) 0.0370(14) -0.0030(12) 0.0058(11) 0.0060(12)
C9 0.0232(17) 0.0301(18) 0.0285(18) 0.000 0.0084(14) 0.000
C10 0.0241(18) 0.045(2) 0.038(2) 0.000 0.0109(16) 0.000
C11 0.038(2) 0.051(2) 0.036(2) 0.000 0.0190(17) 0.000
C12 0.036(2) 0.041(2) 0.0274(19) 0.000 0.0108(16) 0.000
C17 0.0285(12) 0.0320(13) 0.0218(12) -0.0036(10) 0.0083(9) 0.0027(10)
C18 0.0297(12) 0.0361(14) 0.0276(12) -0.0038(10) 0.0082(10) 0.0025(10)
C21 0.0283(12) 0.0300(13) 0.0347(13) 0.0029(10) 0.0074(10) -0.0030(10)
C22 0.0434(15) 0.0405(15) 0.0349(15) -0.0026(12) 0.0083(12) 0.0034(12)
C23 0.067(2) 0.0548(19) 0.0338(15) -0.0068(13) 0.0131(14) -0.0074(16)
C24 0.074(2) 0.076(2) 0.0347(17) 0.0063(16) 0.0025(16) -0.015(2)
C25 0.0479(19) 0.083(3) 0.060(2) 0.029(2) -0.0091(16) 0.0001(18)
C26 0.0353(15) 0.0520(18) 0.0567(19) 0.0126(14) 0.0093(13) 0.0055(13)
C27 0.0318(13) 0.0311(13) 0.0385(14) -0.0013(11) 0.0152(11) -0.0006(10)
C28 0.0558(17) 0.0445(16) 0.0374(15) -0.0065(12) 0.0187(13) -0.0104(13)
C29 0.069(2) 0.0571(19) 0.0396(16) 0.0060(14) 0.0184(15) -0.0122(16)
C30 0.0601(19) 0.0461(18) 0.060(2) 0.0122(15) 0.0172(16) -0.0150(15)
C31 0.0589(19) 0.0386(16) 0.0513(18) -0.0032(13) 0.0097(14) -0.0140(14)
C32 0.0434(15) 0.0356(14) 0.0381(15) -0.0017(11) 0.0115(12) -0.0041(12)
C50 0.187(8) 0.068(4) 0.064(4) 0.000 0.020(4) 0.000
Cl1 0.146(2) 0.0501(11) 0.0519(10) 0.0009(7) 0.0072(10) 0.0115(11)
Cl2 0.113(6) 0.230(10) 0.116(5) 0.000 0.083(4) 0.000

loop_
_atom_type_symbol
_atom_type_description
_atom_type_scat_dispersion_real
_atom_type_scat_dispersion_imag
_atom_type_scat_source
C C 0.0033 0.0016 'International Tables Vol C Tables 4.2.6.8 and 6.1.1.4'
H H 0.0000 0.0000 'International Tables Vol C Tables 4.2.6.8 and 6.1.1.4'
P P 0.1023 0.0942 'International Tables Vol C Tables 4.2.6.8 and 6.1.1.4'
Cl Cl 0.1484 0.1585 'International Tables Vol C Tables 4.2.6.8 and 6.1.1.4'

loop_
_geom_angle_atom_site_label_1
_geom_angle_atom_site_label_2
_geom_angle_atom_site_label_3
_geom_angle
_geom_angle_site_symmetry_1
_geom_angle_site_symmetry_3
C21 P1 C27 102.82(11) . .
C21 P1 C1 99.86(10) . .
C27 P1 C1 103.54(11) . .
C2 C1 C17 118.1(2) . .
C2 C1 P1 123.96(19) . .
C17 C1 P1 117.93(17) . .
C3 C2 C1 121.3(2) . .
C2 C3 C4 120.4(2) . .
C18 C4 C3 119.4(2) . .
C17 C9 C17 109.1(3) 4_565 .
C17 C9 C12 106.05(18) 4_565 .
C17 C9 C12 106.05(18) . .
C18 C10 C18 108.2(3) 4_565 .
C18 C10 C11 106.4(2) 4_565 .
C18 C10 C11 106.4(2) . .
C12 C11 C10 110.2(3) . .
C11 C12 C9 108.8(3) . .
C18 C17 C1 120.3(2) . .
C18 C17 C9 112.8(2) . .
C1 C17 C9 126.8(2) . .
C4 C18 C17 120.6(2) . .
C4 C18 C10 126.3(2) . .
C17 C18 C10 113.1(2) . .
C26 C21 C22 118.4(3) . .
C26 C21 P1 118.3(2) . .
C22 C21 P1 123.29(19) . .
C23 C22 C21 120.9(3) . .
C24 C23 C22 120.2(3) . .
C23 C24 C25 120.1(3) . .
C24 C25 C26 120.2(3) . .
C21 C26 C25 120.2(3) . .
C32 C27 C28 118.1(2) . .
C32 C27 P1 123.8(2) . .
C28 C27 P1 117.70(19) . .
C29 C28 C27 121.0(3) . .
C30 C29 C28 120.0(3) . .
C31 C30 C29 119.8(3) . .
C30 C31 C32 120.3(3) . .
C31 C32 C27 120.8(3) . .
Cl4 C50 Cl4 41.6(8) . 4_565
Cl4 C50 Cl3 108.6(6) . .
Cl4 C50 Cl3 85.1(6) 4_565 .
Cl4 C50 Cl3 85.1(6) . 4_565
Cl4 C50 Cl3 108.6(6) 4_565 4_565
Cl3 C50 Cl3 69.3(10) . 4_565
Cl4 C50 Cl1 79.1(5) . 4_565
Cl4 C50 Cl1 40.3(4) 4_565 4_565
Cl3 C50 Cl1 50.3(5) . 4_565
Cl3 C50 Cl1 106.1(5) 4_565 4_565
Cl4 C50 Cl1 40.3(4) . .
Cl4 C50 Cl1 79.1(5) 4_565 .
Cl3 C50 Cl1 106.1(5) . .
Cl3 C50 Cl1 50.3(5) 4_565 .
Cl1 C50 Cl1 107.5(4) 4_565 .
Cl4 C50 Cl2 120.2(6) . .
Cl4 C50 Cl2 120.2(6) 4_565 .
Cl3 C50 Cl2 41.2(5) . .
Cl3 C50 Cl2 41.2(5) 4_565 .
Cl1 C50 Cl2 91.2(3) 4_565 .
Cl1 C50 Cl2 91.2(4) . .
C50 Cl3 Cl3 55.3(5) . 4_565
C50 Cl3 Cl4 45.1(5) . 4_565
Cl3 Cl3 Cl4 79.5(4) 4_565 4_565
Cl4 Cl4 C50 69.2(4) 4_565 .
Cl4 Cl4 Cl3 100.5(4) 4_565 4_565
C50 Cl4 Cl3 49.8(5) . 4_565

loop_
_geom_bond_atom_site_label_1
_geom_bond_atom_site_label_2
_geom_bond_distance
_geom_bond_site_symmetry_2
P1 C21 1.834(3) .
P1 C27 1.838(3) .
P1 C1 1.842(2) .
C1 C2 1.397(3) .
C1 C17 1.401(3) .
C2 C3 1.385(4) .
C3 C4 1.387(4) .
C4 C18 1.386(3) .
C9 C17 1.518(3) 4_565
C9 C17 1.518(3) .
C9 C12 1.564(5) .
C10 C18 1.511(3) 4_565
C10 C18 1.511(3) .
C10 C11 1.555(5) .
C11 C12 1.540(5) .
C17 C18 1.399(3) .
C21 C26 1.382(4) .
C21 C22 1.391(4) .
C22 C23 1.379(4) .
C23 C24 1.363(5) .
C24 C25 1.373(5) .
C25 C26 1.395(5) .
C27 C32 1.386(4) .
C27 C28 1.391(4) .
C28 C29 1.381(4) .
C29 C30 1.376(4) .
C30 C31 1.374(4) .
C31 C32 1.385(4) .
C50 Cl4 1.530(11) .
C50 Cl4 1.530(11) 4_565
C50 Cl3 1.649(12) .
C50 Cl3 1.649(12) 4_565
C50 Cl1 1.744(4) 4_565
C50 Cl1 1.744(4) .
C50 Cl2 1.880(11) .
Cl3 Cl3 1.88(2) 4_565
Cl3 Cl4 2.152(14) 4_565
Cl4 Cl4 1.09(2) 4_565
Cl4 Cl3 2.152(15) 4_565
